data_4348213
loop_
_publ_author_name
'Sun, Libo'
'Pan, Qinhe'
'Liang, Zhiqiang'
'Yu, Jihong'

_publ_section_title
;
 Four-connected metal--organic frameworks constructed by tetracarboxylate
 acid-based ligands
;
_journal_issue 6
_journal_name_full 'Inorganic Chemistry Frontiers'
_journal_page_first 478
_journal_paper_doi 10.1039/c4qi00047a
_journal_volume 1
_journal_year 2014
_chemical_formula_sum 'C8.5 H In0.5 N0 O4.5'
_chemical_formula_weight 232.50
_space_group_IT_number 92
_space_group_name_Hall 'P 4abw 2nw'
_space_group_name_H-M_alt 'P 41 21 2'
_symmetry_cell_setting tetragonal
_symmetry_space_group_name_H-M 'P 41 21 2'
_atom_sites_solution_hydrogens geom
_atom_sites_solution_primary direct
_atom_sites_solution_secondary difmap
_audit_creation_method SHELXL-97
_cell_angle_alpha 90.00
_cell_angle_beta 90.00
_cell_angle_gamma 90.00
_cell_formula_units_Z 8
_cell_length_a 18.0570(3)
_cell_length_b 18.0570(3)
_cell_length_c 13.4495(5)
_cell_measurement_temperature 296(2)
_cell_volume 4385.28(19)
_computing_structure_refinement 'SHELXL-97 (Sheldrick, 1997)'
_computing_structure_solution 'SHELXS-97 (Sheldrick, 1990)'
_diffrn_ambient_temperature 296(2)
_diffrn_measured_fraction_theta_full 1.000
_diffrn_measured_fraction_theta_max 1.000
_diffrn_radiation_monochromator graphite
_diffrn_radiation_source 'fine-focus sealed tube'
_diffrn_radiation_type MoK\a
_diffrn_radiation_wavelength 0.71073
_diffrn_reflns_av_R_equivalents 0.0467
_diffrn_reflns_av_sigmaI/netI 0.0353
_diffrn_reflns_limit_h_max 23
_diffrn_reflns_limit_h_min -24
_diffrn_reflns_limit_k_max 24
_diffrn_reflns_limit_k_min -13
_diffrn_reflns_limit_l_max 17
_diffrn_reflns_limit_l_min -16
_diffrn_reflns_number 32419
_diffrn_reflns_theta_full 28.29
_diffrn_reflns_theta_max 28.29
_diffrn_reflns_theta_min 1.59
_exptl_absorpt_coefficient_mu 0.558
_exptl_absorpt_correction_T_max 0.7457
_exptl_absorpt_correction_T_min 0.5077
_exptl_absorpt_correction_type multi-scan
_exptl_absorpt_process_details Process-auto
_exptl_crystal_colour colorless
_exptl_crystal_density_diffrn 0.704
_exptl_crystal_density_method 'not measured'
_exptl_crystal_description bolck
_exptl_crystal_F_000 900
_exptl_crystal_size_max 0.32
_exptl_crystal_size_mid 0.31
_exptl_crystal_size_min 0.26
_platon_squeeze_details
;
The remaining solvent molecules were disordered and assigned as 4 (CH3)2NH2+ ions, 12 DMF molecules and 28 H2O.
per unit cell, which were determined by TGA, elemental analysis and SQUEEZE results. 
The contributions of these disordered solvents to the scattering values have been removed 
by using the PLATON SQUEEZE program. We can see from the SQUEEZE that some 859 electrons were 
removed from the unit cell, or some 859/8 = 107 electrons per formula unit. This total includes 13 electrons 
from the (CH3)2NH2+ ions in the channel and other electrons (94 e) from 
disordered solvent, approximately 1.5 DMF (60 e) and 3.5 H2O (35 e) in the channel. From the calculation and
related information (The CHN and TGA), the formula unit should include 7.5 DMF.
C26H43In1N3O23 C, 35.47; H, 4.92; N, 4.77 %; found: C, 34.67; H, 5.617; N, 4.93 %.
;
_refine_diff_density_max 0.709
_refine_diff_density_min -0.366
_refine_diff_density_rms 0.034
_refine_ls_abs_structure_details 'Flack H D (1983), Acta Cryst. A39, 876-881'
_refine_ls_abs_structure_Flack -0.01(2)
_refine_ls_extinction_method none
_refine_ls_goodness_of_fit_ref 1.026
_refine_ls_hydrogen_treatment constr
_refine_ls_matrix_type full
_refine_ls_number_parameters 132
_refine_ls_number_reflns 5452
_refine_ls_number_restraints 0
_refine_ls_restrained_S_all 1.026
_refine_ls_R_factor_all 0.0344
_refine_ls_R_factor_gt 0.0276
_refine_ls_shift/su_max 0.003
_refine_ls_shift/su_mean 0.000
_refine_ls_structure_factor_coef Fsqd
_refine_ls_weighting_details 'calc w=1/[\s^2^(Fo^2^)+(0.0212P)^2^+0.0000P] where P=(Fo^2^+2Fc^2^)/3'
_refine_ls_weighting_scheme calc
_refine_ls_wR_factor_gt 0.0520
_refine_ls_wR_factor_ref 0.0530
_reflns_number_gt 4674
_reflns_number_total 5452
_reflns_threshold_expression >2sigma(I)
_cod_data_source_file c4qi00047a2.cif
_cod_data_source_block p4321
_cod_depositor_comments
;
The following automatic conversions were performed:

data item '_symmetry_cell_setting' value 'Tetragonal' was changed to
'tetragonal' in accordance with the
/home/saulius/struct/COD-crude-data/automatic-downloads/DataCite-retrospective/RSC/depositions/lib/dictionaries/cif_core.dic
dictionary named 'cif_core.dic' version 2.4.2 last updated on
2011-04-26.

Automatic conversion script
Id: cif_fix_values 6909 2019-04-08 15:41:33Z antanas 
;
_cod_original_sg_symbol_H-M P4(1)2(1)2
_cod_original_formula_sum 'C8.50 H In0.50 N0 O4.50'
_cod_database_code 4348213

loop_
_symmetry_equiv_pos_as_xyz
'x, y, z'
'-x, -y, z+1/2'
'-y+1/2, x+1/2, z+1/4'
'y+1/2, -x+1/2, z+3/4'
'-x+1/2, y+1/2, -z+1/4'
'x+1/2, -y+1/2, -z+3/4'
'y, x, -z'
'-y, -x, -z+1/2'

loop_
_atom_site_label
_atom_site_type_symbol
_atom_site_fract_x
_atom_site_fract_y
_atom_site_fract_z
_atom_site_U_iso_or_equiv
_atom_site_adp_type
_atom_site_occupancy
_atom_site_symmetry_multiplicity
_atom_site_calc_flag
_atom_site_refinement_flags
_atom_site_disorder_assembly
_atom_site_disorder_group
C9A C 0.1442(3) 0.1629(3) 0.5249(3) 0.0618(17) Uiso 0.468(9) 1 d P A 1
C9B C 0.1458(4) 0.1149(5) 0.5424(6) 0.121(3) Uiso 0.468(9) 1 d P A 1
O9A O 0.1442(3) 0.1629(3) 0.5249(3) 0.0618(17) Uiso 0.032(9) 1 d P A 2
O9B O 0.1458(4) 0.1149(5) 0.5424(6) 0.121(3) Uiso 0.032(9) 1 d P A 2
In1 In 0.284002(7) 0.284002(7) 1.0000 0.04037(6) Uani 1 2 d S . .
O2 O 0.25527(8) 0.23307(8) 0.85267(10) 0.0579(4) Uani 1 1 d . . .
C1 C 0.42949(11) 0.27969(13) 1.01985(16) 0.0537(5) Uani 1 1 d . . .
O4 O 0.38760(8) 0.30452(9) 1.08747(12) 0.0662(5) Uani 1 1 d . . .
C2 C 0.18675(13) 0.24656(13) 0.86290(16) 0.0522(5) Uani 1 1 d . . .
C3 C 0.13528(11) 0.22584(15) 0.78173(15) 0.0617(6) Uani 1 1 d . . .
C4 C 0.05928(11) 0.23503(12) 0.79313(15) 0.0551(6) Uani 1 1 d . A .
H4 H 0.0404 0.2546 0.8518 0.066 Uiso 1 1 calc R . .
O1 O 0.16414(7) 0.27841(10) 0.93897(10) 0.0601(4) Uani 1 1 d . . .
O3 O 0.40231(8) 0.25160(8) 0.94395(12) 0.0587(4) Uani 1 1 d . . .
C5A C 0.1634(5) 0.2192(4) 0.6841(6) 0.071(2) Uani 0.50 1 d P A .
C5B C 0.1635(4) 0.1793(4) 0.7032(7) 0.071(2) Uani 0.50 1 d P A .
C6A C 0.1174(7) 0.2009(5) 0.6065(9) 0.091(3) Uani 0.50 1 d P . .
C6B C 0.1139(7) 0.1575(5) 0.6289(9) 0.091(3) Uani 0.50 1 d P A .
C8A C 0.0403(7) 0.2021(6) 0.6174(8) 0.065(2) Uani 0.50 1 d P A .
C8B C 0.0373(7) 0.1721(6) 0.6390(8) 0.065(2) Uani 0.50 1 d P A .
C7 C 0.01188(11) 0.21490(16) 0.71686(16) 0.0660(6) Uani 1 1 d . . .

loop_
_atom_site_aniso_label
_atom_site_aniso_U_11
_atom_site_aniso_U_22
_atom_site_aniso_U_33
_atom_site_aniso_U_23
_atom_site_aniso_U_13
_atom_site_aniso_U_12
In1 0.04218(7) 0.04218(7) 0.03676(8) -0.00448(7) 0.00448(7) -0.00351(9)
O2 0.0433(9) 0.0763(12) 0.0540(9) -0.0176(7) -0.0043(6) 0.0026(7)
C1 0.0407(11) 0.0609(13) 0.0595(14) -0.0040(13) -0.0009(9) -0.0039(11)
O4 0.0455(9) 0.0933(13) 0.0597(10) -0.0175(9) 0.0042(7) -0.0010(8)
C2 0.0498(14) 0.0616(14) 0.0452(12) -0.0099(10) -0.0021(10) -0.0029(10)
C3 0.0408(12) 0.0963(19) 0.0481(12) -0.0248(12) 0.0029(9) -0.0039(12)
C4 0.0482(13) 0.0751(17) 0.0420(11) -0.0156(10) 0.0022(9) 0.0015(10)
O1 0.0470(8) 0.0874(11) 0.0458(8) -0.0181(9) 0.0009(6) -0.0052(8)
O3 0.0432(9) 0.0765(11) 0.0565(9) -0.0107(8) -0.0030(7) -0.0068(7)
C5A 0.0493(17) 0.103(7) 0.061(3) -0.023(4) 0.0055(19) -0.013(4)
C5B 0.0493(17) 0.103(7) 0.061(3) -0.023(4) 0.0055(19) -0.013(4)
C6A 0.057(2) 0.152(8) 0.064(5) -0.062(6) 0.012(3) -0.001(6)
C6B 0.057(2) 0.152(8) 0.064(5) -0.062(6) 0.012(3) -0.001(6)
C8A 0.0470(18) 0.110(8) 0.037(4) -0.005(4) 0.006(2) -0.006(5)
C8B 0.0470(18) 0.110(8) 0.037(4) -0.005(4) 0.006(2) -0.006(5)
C7 0.0433(12) 0.1031(18) 0.0516(13) -0.0159(14) 0.0074(9) 0.0009(14)

loop_
_atom_type_symbol
_atom_type_description
_atom_type_scat_dispersion_real
_atom_type_scat_dispersion_imag
_atom_type_scat_source
C C 0.0033 0.0016 'International Tables Vol C Tables 4.2.6.8 and 6.1.1.4'
H H 0.0000 0.0000 'International Tables Vol C Tables 4.2.6.8 and 6.1.1.4'
N N 0.0061 0.0033 'International Tables Vol C Tables 4.2.6.8 and 6.1.1.4'
O O 0.0106 0.0060 'International Tables Vol C Tables 4.2.6.8 and 6.1.1.4'
In In -0.7276 1.3100 'International Tables Vol C Tables 4.2.6.8 and 6.1.1.4'

loop_
_geom_angle_atom_site_label_1
_geom_angle_atom_site_label_2
_geom_angle_atom_site_label_3
_geom_angle
_geom_angle_site_symmetry_1
_geom_angle_site_symmetry_3
C9A C9A C9B 78.7(7) 7_556 .
C9A C9A C9B 53.8(5) 7_556 7_556
C9B C9A C9B 87.6(9) . 7_556
C9A C9A C6A 173.9(5) 7_556 .
C9B C9A C6A 106.4(8) . .
C9B C9A C6A 129.0(9) 7_556 .
C9A C9A C6B 151.5(8) 7_556 .
C9B C9A C6B 72.8(7) . .
C9B C9A C6B 125.1(7) 7_556 .
C6A C9A C6B 33.6(5) . .
C9A C9B C9A 47.5(6) . 7_556
C9A C9B C9B 52.0(6) . 7_556
C9A C9B C9B 40.4(4) 7_556 7_556
C9A C9B C6B 72.5(7) . .
C9A C9B C6B 120.0(8) 7_556 .
C9B C9B C6B 106.0(9) 7_556 .
C9A C9B C6A 45.8(6) . .
C9A C9B C6A 93.3(7) 7_556 .
C9B C9B C6A 86.2(8) 7_556 .
C6B C9B C6A 26.7(6) . .
O4 In1 O4 89.98(9) 7_557 .
O4 In1 O2 136.39(5) 7_557 7_557
O4 In1 O2 85.23(6) . 7_557
O4 In1 O2 85.23(6) 7_557 .
O4 In1 O2 136.38(5) . .
O2 In1 O2 126.13(8) 7_557 .
O4 In1 O1 166.68(5) 7_557 7_557
O4 In1 O1 90.28(6) . 7_557
O2 In1 O1 56.88(5) 7_557 7_557
O2 In1 O1 85.41(5) . 7_557
O4 In1 O1 90.28(6) 7_557 .
O4 In1 O1 166.68(5) . .
O2 In1 O1 85.41(5) 7_557 .
O2 In1 O1 56.88(5) . .
O1 In1 O1 92.52(9) 7_557 .
O4 In1 O3 56.51(5) 7_557 7_557
O4 In1 O3 83.61(6) . 7_557
O2 In1 O3 79.88(5) 7_557 7_557
O2 In1 O3 126.91(5) . 7_557
O1 In1 O3 136.71(5) 7_557 7_557
O1 In1 O3 85.43(5) . 7_557
O4 In1 O3 83.60(6) 7_557 .
O4 In1 O3 56.51(5) . .
O2 In1 O3 126.91(5) 7_557 .
O2 In1 O3 79.88(5) . .
O1 In1 O3 85.44(5) 7_557 .
O1 In1 O3 136.71(5) . .
O3 In1 O3 124.09(7) 7_557 .
O4 In1 C2 165.10(6) 7_557 7_557
O4 In1 C2 87.54(7) . 7_557
O2 In1 C2 28.74(5) 7_557 7_557
O2 In1 C2 106.58(7) . 7_557
O1 In1 C2 28.14(6) 7_557 7_557
O1 In1 C2 88.81(6) . 7_557
O3 In1 C2 108.60(6) 7_557 7_557
O3 In1 C2 107.05(6) . 7_557
O4 In1 C2 87.53(7) 7_557 .
O4 In1 C2 165.10(6) . .
O2 In1 C2 106.58(7) 7_557 .
O2 In1 C2 28.74(5) . .
O1 In1 C2 88.80(6) 7_557 .
O1 In1 C2 28.14(6) . .
O3 In1 C2 107.04(6) 7_557 .
O3 In1 C2 108.60(6) . .
C2 In1 C2 98.50(10) 7_557 .
O4 In1 C1 28.55(6) 7_557 7_557
O4 In1 C1 85.02(7) . 7_557
O2 In1 C1 107.87(6) 7_557 7_557
O2 In1 C1 108.14(6) . 7_557
O1 In1 C1 164.46(5) 7_557 7_557
O1 In1 C1 88.86(7) . 7_557
O3 In1 C1 28.02(5) 7_557 7_557
O3 In1 C1 104.06(6) . 7_557
C2 In1 C1 136.55(7) 7_557 7_557
C2 In1 C1 99.48(7) . 7_557
O4 In1 C1 85.02(7) 7_557 .
O4 In1 C1 28.55(6) . .
O2 In1 C1 108.14(6) 7_557 .
O2 In1 C1 107.87(6) . .
O1 In1 C1 88.86(7) 7_557 .
O1 In1 C1 164.46(5) . .
O3 In1 C1 104.07(6) 7_557 .
O3 In1 C1 28.02(5) . .
C2 In1 C1 99.49(7) 7_557 .
C2 In1 C1 136.55(7) . .
C1 In1 C1 93.95(10) 7_557 .
C2 O2 In1 92.92(12) . .
O3 C1 O4 119.98(19) . .
O3 C1 C7 121.08(19) . 6_556
O4 C1 C7 118.94(19) . 6_556
O3 C1 In1 62.33(11) . .
O4 C1 In1 57.83(10) . .
C7 C1 In1 174.49(18) 6_556 .
C1 O4 In1 93.62(12) . .
O1 C2 O2 119.92(19) . .
O1 C2 C3 121.2(2) . .
O2 C2 C3 118.90(19) . .
O1 C2 In1 61.58(11) . .
O2 C2 In1 58.34(10) . .
C3 C2 In1 176.90(16) . .
C4 C3 C5A 117.8(4) . .
C4 C3 C5B 120.0(4) . .
C5A C3 C5B 31.0(4) . .
C4 C3 C2 120.50(19) . .
C5A C3 C2 118.7(4) . .
C5B C3 C2 117.7(4) . .
C7 C4 C3 119.80(19) . .
C2 O1 In1 90.28(13) . .
C1 O3 In1 89.65(12) . .
C5B C5A C6A 91.8(13) . .
C5B C5A C3 76.6(12) . .
C6A C5A C3 120.7(7) . .
C5B C5A C6B 60.4(12) . .
C6A C5A C6B 31.6(6) . .
C3 C5A C6B 106.8(6) . .
C5A C5B C6B 91.3(14) . .
C5A C5B C3 72.3(13) . .
C6B C5B C3 117.4(7) . .
C5A C5B C6A 59.5(12) . .
C6B C5B C6A 31.9(5) . .
C3 C5B C6A 105.7(6) . .
C6B C6A C5A 89.9(18) . .
C6B C6A C9A 81.3(14) . .
C5A C6A C9A 120.8(10) . .
C6B C6A C8A 84.4(16) . .
C5A C6A C8A 121.2(10) . .
C9A C6A C8A 116.0(10) . .
C6B C6A C5B 61.3(16) . .
C5A C6A C5B 28.7(5) . .
C9A C6A C5B 110.1(9) . .
C8A C6A C5B 116.0(9) . .
C6B C6A C8B 62.0(15) . .
C5A C6A C8B 114.7(9) . .
C9A C6A C8B 111.8(9) . .
C8A C6A C8B 22.6(7) . .
C5B C6A C8B 99.8(7) . .
C6B C6A C9B 53.5(13) . .
C5A C6A C9B 112.9(9) . .
C9A C6A C9B 27.8(3) . .
C8A C6A C9B 109.7(8) . .
C5B C6A C9B 91.8(7) . .
C8B C6A C9B 96.0(7) . .
C6A C6B C5B 86.8(16) . .
C6A C6B C8B 86.3(17) . .
C5B C6B C8B 120.3(10) . .
C6A C6B C9A 65.2(14) . .
C5B C6B C9A 114.4(8) . .
C8B C6B C9A 115.6(10) . .
C6A C6B C9B 99.8(16) . .
C5B C6B C9B 116.8(9) . .
C8B C6B C9B 122.8(10) . .
C9A C6B C9B 34.7(4) . .
C6A C6B C8A 63.1(16) . .
C5B C6B C8A 118.0(9) . .
C8B C6B C8A 23.3(5) . .
C9A C6B C8A 100.6(8) . .
C9B C6B C8A 120.7(10) . .
C6A C6B C5A 58.5(14) . .
C5B C6B C5A 28.3(4) . .
C8B C6B C5A 111.7(9) . .
C9A C6B C5A 100.5(6) . .
C9B C6B C5A 119.8(8) . .
C8A C6B C5A 99.2(8) . .
C8B C8A C6A 97(3) . .
C8B C8A C7 71(2) . .
C6A C8A C7 116.8(10) . .
C8B C8A C6B 65(2) . .
C6A C8A C6B 32.5(6) . .
C7 C8A C6B 106.9(8) . .
C8A C8B C7 84(3) . .
C8A C8B C6B 92(2) . .
C7 C8B C6B 120.2(11) . .
C8A C8B C6A 60(2) . .
C7 C8B C6A 109.0(9) . .
C6B C8B C6A 31.7(6) . .
C8B C7 C4 120.2(6) . .
C8B C7 C8A 25.1(6) . .
C4 C7 C8A 120.4(5) . .
C8B C7 C1 117.1(6) . 6_456
C4 C7 C1 120.49(19) . 6_456
C8A C7 C1 118.1(5) . 6_456

loop_
_geom_bond_atom_site_label_1
_geom_bond_atom_site_label_2
_geom_bond_distance
_geom_bond_site_symmetry_2
C9A C9A 0.822(8) 7_556
C9A C9B 0.899(8) .
C9A C9B 1.092(8) 7_556
C9A C6A 1.383(12) .
C9A C6B 1.506(12) .
C9B C9A 1.092(8) 7_556
C9B C9B 1.386(15) 7_556
C9B C6B 1.509(13) .
C9B C6A 1.849(13) .
In1 O4 2.2407(15) 7_557
In1 O4 2.2407(15) .
In1 O2 2.2453(13) 7_557
In1 O2 2.2453(13) .
In1 O1 2.3169(13) 7_557
In1 O1 2.3169(13) .
In1 O3 2.3396(15) 7_557
In1 O3 2.3396(15) .
In1 C2 2.634(2) 7_557
In1 C2 2.634(2) .
In1 C1 2.6417(19) 7_557
In1 C1 2.6418(19) .
O2 C2 1.268(2) .
C1 O3 1.241(2) .
C1 O4 1.265(2) .
C1 C7 1.502(3) 6_556
C2 O1 1.243(2) .
C2 C3 1.482(3) .
C3 C4 1.391(3) .
C3 C5A 1.412(9) .
C3 C5B 1.442(9) .
C4 C7 1.385(3) .
C5A C5B 0.764(10) .
C5A C6A 1.373(15) .
C5A C6B 1.610(13) .
C5B C6B 1.400(15) .
C5B C6A 1.593(15) .
C6A C6B 0.843(14) .
C6A C8A 1.401(18) .
C6A C8B 1.599(15) .
C6B C8B 1.415(18) .
C6B C8A 1.562(18) .
C8A C8B 0.619(13) .
C8A C7 1.451(12) .
C8B C7 1.380(14) .
C7 C1 1.502(3) 6_456

loop_
_platon_squeeze_void_nr
_platon_squeeze_void_average_x
_platon_squeeze_void_average_y
_platon_squeeze_void_average_z
_platon_squeeze_void_volume
_platon_squeeze_void_count_electrons
_platon_squeeze_void_content
1 0.041 0.022 -0.016 3041 859 ' '
